data_2018655
loop_
_publ_author_name
'Ravikumar, Krishnan'
'Sridhar, Balasubramanian'
'Hariharakrishnan, Venkatasubramanian'
'Singh, Awadesh Narain'

_publ_section_title
;
 Three novel benzothiazine-fused triazoles as potential centrally acting
 muscle relaxants
;
_journal_coeditor_code SF3180
_journal_issue 11
_journal_name_full 'Acta Crystallographica Section C'
_journal_page_first o475
_journal_page_last o480
_journal_paper_doi 10.1107/S0108270112040759
_journal_volume 68
_journal_year 2012
_chemical_formula_iupac 'C9 H7 N3 O S'
_chemical_formula_moiety 'C9 H7 N3 O S'
_chemical_formula_sum 'C9 H7 N3 O S'
_chemical_formula_weight 205.24
_chemical_name_systematic
;
4<i>H</i>-1,2,4-Triazolo[3,4-<i>c</i>][1,4]benzothiazin-1(2<i>H</i>)-one
;
_space_group_IT_number 61
_symmetry_cell_setting orthorhombic
_symmetry_space_group_name_Hall '-P 2ac 2ab'
_symmetry_space_group_name_H-M 'P b c a'
_atom_sites_solution_hydrogens geom
_atom_sites_solution_primary direct
_atom_sites_solution_secondary difmap
_audit_creation_method SHELXL97
_cell_angle_alpha 90.00
_cell_angle_beta 90.00
_cell_angle_gamma 90.00
_cell_formula_units_Z 16
_cell_length_a 14.6307(11)
_cell_length_b 8.5718(7)
_cell_length_c 28.083(2)
_cell_measurement_reflns_used 7940
_cell_measurement_temperature 294(2)
_cell_measurement_theta_max 27.89
_cell_measurement_theta_min 2.76
_cell_volume 3521.9(5)
_computing_cell_refinement 'SAINT (Bruker, 2001)'
_computing_data_collection 'SMART (Bruker, 2001)'
_computing_data_reduction 'SAINT (Bruker, 2001)'
_computing_molecular_graphics
;
DIAMOND (Brandenburg & Putz, 2005) and Mercury (Macrae <i>et al.</i>,
2008)
;
_computing_publication_material 'SHELXL97 (Sheldrick, 2008)'
_computing_structure_refinement 'SHELXL97 (Sheldrick, 2008)'
_computing_structure_solution 'SHELXS97 (Sheldrick, 2008)'
_diffrn_ambient_temperature 294(2)
_diffrn_measured_fraction_theta_full 0.999
_diffrn_measured_fraction_theta_max 0.999
_diffrn_measurement_device 'Bruker SMART APEX CCD area-detector'
_diffrn_measurement_device_type 'Bruker SMART APEX CCD area-detector'
_diffrn_measurement_method \w
_diffrn_radiation_monochromator graphite
_diffrn_radiation_source 'fine-focus sealed tube'
_diffrn_radiation_type MoK\a
_diffrn_radiation_wavelength 0.71073
_diffrn_reflns_av_R_equivalents 0.0204
_diffrn_reflns_av_sigmaI/netI 0.0111
_diffrn_reflns_limit_h_max 17
_diffrn_reflns_limit_h_min -17
_diffrn_reflns_limit_k_max 10
_diffrn_reflns_limit_k_min -10
_diffrn_reflns_limit_l_max 33
_diffrn_reflns_limit_l_min -33
_diffrn_reflns_number 23641
_diffrn_reflns_theta_full 25.00
_diffrn_reflns_theta_max 25.00
_diffrn_reflns_theta_min 2.01
_diffrn_standards_number 0
_exptl_absorpt_coefficient_mu 0.332
_exptl_absorpt_correction_type none
_exptl_crystal_colour colourless
_exptl_crystal_density_diffrn 1.548
_exptl_crystal_density_method 'not measured'
_exptl_crystal_description block
_exptl_crystal_F_000 1696
_exptl_crystal_size_max 0.18
_exptl_crystal_size_mid 0.16
_exptl_crystal_size_min 0.07
_refine_diff_density_max 0.240
_refine_diff_density_min -0.184
_refine_ls_extinction_method none
_refine_ls_goodness_of_fit_ref 1.030
_refine_ls_hydrogen_treatment mixed
_refine_ls_matrix_type full
_refine_ls_number_parameters 261
_refine_ls_number_reflns 3092
_refine_ls_number_restraints 0
_refine_ls_restrained_S_all 1.030
_refine_ls_R_factor_all 0.0312
_refine_ls_R_factor_gt 0.0295
_refine_ls_shift/su_max 0.002
_refine_ls_shift/su_mean 0.000
_refine_ls_structure_factor_coef Fsqd
_refine_ls_weighting_details 'calc w = 1/[\s^2^(Fo^2^)+(0.0472P)^2^+1.2353P] where P=(Fo^2^+2Fc^2^)/3'
_refine_ls_weighting_scheme calc
_refine_ls_wR_factor_gt 0.0817
_refine_ls_wR_factor_ref 0.0831
_reflns_number_gt 2895
_reflns_number_total 3092
_reflns_threshold_expression I>2\s(I)
_cod_data_source_file sf3180.cif
_cod_data_source_block I
_cod_original_sg_symbol_H-M Pbca
_cod_database_code 2018655
_cod_database_fobs_code 2018655

loop_
_symmetry_equiv_pos_as_xyz
'x, y, z'
'-x+1/2, -y, z+1/2'
'-x, y+1/2, -z+1/2'
'x+1/2, -y+1/2, -z'
'-x, -y, -z'
'x-1/2, y, -z-1/2'
'x, -y-1/2, z-1/2'
'-x-1/2, y-1/2, z'

loop_
_atom_site_type_symbol
_atom_site_label
_atom_site_fract_x
_atom_site_fract_y
_atom_site_fract_z
_atom_site_U_iso_or_equiv
_atom_site_adp_type
_atom_site_calc_flag
_atom_site_refinement_flags
_atom_site_occupancy
_atom_site_symmetry_multiplicity
C C1A 0.84019(11) -0.11143(18) 0.61793(6) 0.0445(4) Uani d . 1 1
H H1A 0.8313 -0.2029 0.6007 0.053 Uiso calc R 1 1
C C2A 0.85524(10) 0.02781(17) 0.59376(5) 0.0357(3) Uani d . 1 1
C C3A 0.82292(12) 0.2168(2) 0.51776(6) 0.0469(4) Uani d . 1 1
H H3A 0.8329 0.2402 0.4844 0.056 Uiso calc R 1 1
H H3B 0.7578 0.2214 0.5240 0.056 Uiso calc R 1 1
C C4A 0.87140(10) 0.33258(18) 0.54789(5) 0.0395(3) Uani d . 1 1
C C5A 0.86734(9) 0.16437(16) 0.62042(5) 0.0323(3) Uani d . 1 1
C C6A 0.86333(10) 0.15985(18) 0.66991(5) 0.0391(3) Uani d . 1 1
H H6A 0.8697 0.2512 0.6875 0.047 Uiso calc R 1 1
C C7A 0.84988(11) 0.0189(2) 0.69286(6) 0.0456(4) Uani d . 1 1
H H7A 0.8487 0.0153 0.7260 0.055 Uiso calc R 1 1
C C8A 0.83823(11) -0.1162(2) 0.66694(6) 0.0483(4) Uani d . 1 1
H H8A 0.8291 -0.2106 0.6825 0.058 Uiso calc R 1 1
C C9A 0.93332(10) 0.43507(17) 0.61350(5) 0.0390(3) Uani d . 1 1
N N1A 0.90420(10) 0.46461(16) 0.53405(5) 0.0499(4) Uani d . 1 1
N N2A 0.94070(10) 0.52891(16) 0.57515(5) 0.0473(3) Uani d . 1 1
N N3A 0.88573(8) 0.30624(13) 0.59590(4) 0.0342(3) Uani d . 1 1
H H1N 0.9754(13) 0.608(2) 0.5746(6) 0.057(5) Uiso d . 1 1
O O1A 0.96071(9) 0.45606(13) 0.65440(4) 0.0504(3) Uani d . 1 1
S S1A 0.86581(3) 0.02384(5) 0.531275(14) 0.04670(14) Uani d . 1 1
C C1B 1.18683(11) 1.36233(19) 0.63302(6) 0.0453(4) Uani d . 1 1
H H1B 1.2178 1.4384 0.6502 0.054 Uiso calc R 1 1
C C2B 1.16244(10) 1.22315(17) 0.65508(5) 0.0352(3) Uani d . 1 1
C C3B 1.09811(12) 1.07916(19) 0.73374(5) 0.0444(4) Uani d . 1 1
H H3C 1.1078 1.0400 0.7657 0.053 Uiso calc R 1 1
H H3D 1.0444 1.1454 0.7340 0.053 Uiso calc R 1 1
C C4B 1.08442(10) 0.94730(17) 0.70038(5) 0.0352(3) Uani d . 1 1
C C5B 1.11430(9) 1.11109(16) 0.62890(5) 0.0312(3) Uani d . 1 1
C C6B 1.09161(10) 1.13879(18) 0.58181(5) 0.0374(3) Uani d . 1 1
H H6B 1.0589 1.0648 0.5646 0.045 Uiso calc R 1 1
C C7B 1.11793(11) 1.2773(2) 0.56047(6) 0.0457(4) Uani d . 1 1
H H7B 1.1034 1.2954 0.5287 0.055 Uiso calc R 1 1
C C8B 1.16549(12) 1.38856(19) 0.58584(6) 0.0505(4) Uani d . 1 1
H H8B 1.1831 1.4811 0.5712 0.061 Uiso calc R 1 1
C C9B 1.06956(10) 0.82465(16) 0.63058(5) 0.0359(3) Uani d . 1 1
N N1B 1.06615(9) 0.80492(15) 0.71179(4) 0.0421(3) Uani d . 1 1
N N2B 1.05896(9) 0.72947(15) 0.66834(5) 0.0426(3) Uani d . 1 1
N N3B 1.08893(8) 0.96891(13) 0.65165(4) 0.0320(3) Uani d . 1 1
H H2N 1.0370(12) 0.634(2) 0.6670(6) 0.054(5) Uiso d . 1 1
O O1B 1.06371(8) 0.79255(12) 0.58797(4) 0.0466(3) Uani d . 1 1
S S1B 1.19697(3) 1.19015(5) 0.714522(14) 0.04555(14) Uani d . 1 1

loop_
_atom_site_aniso_label
_atom_site_aniso_U_11
_atom_site_aniso_U_22
_atom_site_aniso_U_33
_atom_site_aniso_U_12
_atom_site_aniso_U_13
_atom_site_aniso_U_23
C1A 0.0450(8) 0.0329(8) 0.0556(10) -0.0063(7) -0.0041(7) -0.0022(7)
C2A 0.0336(7) 0.0351(8) 0.0384(8) -0.0025(6) -0.0004(6) -0.0035(6)
C3A 0.0514(9) 0.0545(10) 0.0347(8) -0.0057(8) -0.0059(7) 0.0021(7)
C4A 0.0423(8) 0.0397(8) 0.0365(8) -0.0004(7) -0.0011(6) 0.0042(6)
C5A 0.0310(7) 0.0306(7) 0.0353(7) -0.0015(6) 0.0020(5) -0.0001(6)
C6A 0.0441(8) 0.0382(8) 0.0349(8) -0.0009(7) 0.0029(6) -0.0027(6)
C7A 0.0473(9) 0.0521(10) 0.0375(8) -0.0018(7) 0.0035(7) 0.0085(7)
C8A 0.0483(9) 0.0408(9) 0.0559(10) -0.0058(7) -0.0006(8) 0.0150(7)
C9A 0.0447(8) 0.0306(7) 0.0417(8) -0.0034(6) 0.0047(6) -0.0026(6)
N1A 0.0581(9) 0.0465(8) 0.0450(8) -0.0050(7) -0.0045(6) 0.0118(6)
N2A 0.0581(9) 0.0331(7) 0.0507(8) -0.0098(6) -0.0014(6) 0.0052(6)
N3A 0.0396(6) 0.0298(6) 0.0333(6) -0.0023(5) 0.0015(5) 0.0004(5)
O1A 0.0686(8) 0.0412(6) 0.0414(6) -0.0170(5) 0.0016(5) -0.0068(5)
S1A 0.0572(3) 0.0463(2) 0.0366(2) -0.00550(18) 0.00072(17) -0.01162(17)
C1B 0.0451(9) 0.0338(8) 0.0571(10) -0.0073(7) 0.0042(7) -0.0038(7)
C2B 0.0348(7) 0.0323(7) 0.0385(7) 0.0002(6) 0.0024(6) -0.0042(6)
C3B 0.0562(9) 0.0444(9) 0.0327(8) -0.0037(7) 0.0056(7) -0.0050(7)
C4B 0.0383(7) 0.0368(7) 0.0304(7) -0.0021(6) 0.0025(6) -0.0007(6)
C5B 0.0304(7) 0.0280(7) 0.0351(7) 0.0001(5) 0.0049(5) -0.0010(6)
C6B 0.0386(7) 0.0380(8) 0.0354(7) -0.0017(6) 0.0024(6) -0.0004(6)
C7B 0.0508(9) 0.0462(9) 0.0401(8) 0.0036(7) 0.0064(7) 0.0090(7)
C8B 0.0561(10) 0.0353(8) 0.0600(10) -0.0036(7) 0.0112(8) 0.0103(7)
C9B 0.0394(8) 0.0305(7) 0.0378(8) -0.0042(6) 0.0016(6) -0.0032(6)
N1B 0.0526(8) 0.0394(7) 0.0343(7) -0.0066(6) 0.0001(5) 0.0024(5)
N2B 0.0578(8) 0.0307(7) 0.0394(7) -0.0096(6) -0.0013(6) 0.0001(5)
N3B 0.0376(6) 0.0283(6) 0.0301(6) -0.0039(5) 0.0020(5) -0.0022(5)
O1B 0.0658(7) 0.0385(6) 0.0355(6) -0.0128(5) 0.0034(5) -0.0075(4)
S1B 0.0524(3) 0.0455(2) 0.0388(2) -0.00944(17) -0.00671(16) -0.00798(16)

loop_
_atom_type_symbol
_atom_type_description
_atom_type_scat_dispersion_real
_atom_type_scat_dispersion_imag
_atom_type_scat_source
C C 0.0033 0.0016 'International Tables Vol C Tables 4.2.6.8 and 6.1.1.4'
H H 0.0000 0.0000 'International Tables Vol C Tables 4.2.6.8 and 6.1.1.4'
N N 0.0061 0.0033 'International Tables Vol C Tables 4.2.6.8 and 6.1.1.4'
O O 0.0106 0.0060 'International Tables Vol C Tables 4.2.6.8 and 6.1.1.4'
S S 0.1246 0.1234 'International Tables Vol C Tables 4.2.6.8 and 6.1.1.4'

loop_
_geom_angle_atom_site_label_1
_geom_angle_atom_site_label_2
_geom_angle_atom_site_label_3
_geom_angle
C8A C1A C2A 121.10(15)
C8A C1A H1A 119.4
C2A C1A H1A 119.4
C1A C2A C5A 118.45(14)
C1A C2A S1A 118.90(11)
C5A C2A S1A 122.51(11)
C4A C3A S1A 109.02(11)
C4A C3A H3A 109.9
S1A C3A H3A 109.9
C4A C3A H3B 109.9
S1A C3A H3B 109.9
H3A C3A H3B 108.3
N1A C4A N3A 112.38(14)
N1A C4A C3A 126.36(14)
N3A C4A C3A 121.25(13)
C6A C5A C2A 120.35(13)
C6A C5A N3A 120.99(13)
C2A C5A N3A 118.64(12)
C7A C6A C5A 119.71(14)
C7A C6A H6A 120.1
C5A C6A H6A 120.1
C8A C7A C6A 120.35(14)
C8A C7A H7A 119.8
C6A C7A H7A 119.8
C1A C8A C7A 120.00(15)
C1A C8A H8A 120.0
C7A C8A H8A 120.0
O1A C9A N2A 129.24(14)
O1A C9A N3A 127.51(14)
N2A C9A N3A 103.25(13)
C4A N1A N2A 103.97(13)
C9A N2A N1A 113.39(13)
C9A N2A H1N 122.6(13)
N1A N2A H1N 122.3(12)
C4A N3A C9A 106.95(12)
C4A N3A C5A 125.63(12)
C9A N3A C5A 126.80(12)
C2A S1A C3A 99.26(7)
C8B C1B C2B 120.63(15)
C8B C1B H1B 119.7
C2B C1B H1B 119.7
C1B C2B C5B 118.93(14)
C1B C2B S1B 119.00(12)
C5B C2B S1B 122.02(11)
C4B C3B S1B 108.66(10)
C4B C3B H3C 110.0
S1B C3B H3C 110.0
C4B C3B H3D 110.0
S1B C3B H3D 110.0
H3C C3B H3D 108.3
N1B C4B N3B 112.49(12)
N1B C4B C3B 126.36(13)
N3B C4B C3B 121.14(13)
C6B C5B C2B 120.32(13)
C6B C5B N3B 120.84(13)
C2B C5B N3B 118.84(12)
C5B C6B C7B 119.61(14)
C5B C6B H6B 120.2
C7B C6B H6B 120.2
C8B C7B C6B 120.65(15)
C8B C7B H7B 119.7
C6B C7B H7B 119.7
C7B C8B C1B 119.84(15)
C7B C8B H8B 120.1
C1B C8B H8B 120.1
O1B C9B N2B 128.46(13)
O1B C9B N3B 128.49(13)
N2B C9B N3B 103.04(12)
C4B N1B N2B 103.81(12)
C9B N2B N1B 113.71(12)
C9B N2B H2N 124.8(12)
N1B N2B H2N 120.1(12)
C4B N3B C9B 106.88(11)
C4B N3B C5B 124.80(11)
C9B N3B C5B 128.22(11)
C2B S1B C3B 97.88(7)

loop_
_geom_bond_atom_site_label_1
_geom_bond_atom_site_label_2
_geom_bond_distance
C1A C8A 1.377(2)
C1A C2A 1.391(2)
C1A H1A 0.9300
C2A C5A 1.401(2)
C2A S1A 1.7619(15)
C3A C4A 1.485(2)
C3A S1A 1.8092(18)
C3A H3A 0.9700
C3A H3B 0.9700
C4A N1A 1.289(2)
C4A N3A 1.3831(18)
C5A C6A 1.392(2)
C5A N3A 1.4231(18)
C6A C7A 1.383(2)
C6A H6A 0.9300
C7A C8A 1.379(2)
C7A H7A 0.9300
C8A H8A 0.9300
C9A O1A 1.2299(18)
C9A N2A 1.348(2)
C9A N3A 1.3959(19)
N1A N2A 1.386(2)
N2A H1N 0.85(2)
C1B C8B 1.380(2)
C1B C2B 1.391(2)
C1B H1B 0.9300
C2B C5B 1.400(2)
C2B S1B 1.7668(15)
C3B C4B 1.482(2)
C3B S1B 1.8133(17)
C3B H3C 0.9700
C3B H3D 0.9700
C4B N1B 1.2898(19)
C4B N3B 1.3826(18)
C5B C6B 1.384(2)
C5B N3B 1.4252(17)
C6B C7B 1.384(2)
C6B H6B 0.9300
C7B C8B 1.379(2)
C7B H7B 0.9300
C8B H8B 0.9300
C9B O1B 1.2310(18)
C9B N2B 1.347(2)
C9B N3B 1.3998(18)
N1B N2B 1.3849(18)
N2B H2N 0.88(2)

loop_
_geom_hbond_atom_site_label_D
_geom_hbond_atom_site_label_H
_geom_hbond_atom_site_label_A
_geom_hbond_site_symmetry_A
_geom_hbond_distance_DH
_geom_hbond_distance_HA
_geom_hbond_distance_DA
_geom_hbond_angle_DHA
N2B H2N O1A . 0.88(2) 1.93(2) 2.7771(17) 163.4(17)
N2A H1N O1B . 0.85(2) 2.08(2) 2.9112(18) 168.4(17)
C3A H3A O1B 5_766 0.97 2.55 3.402(2) 146.9
C3B H3C O1A 3_756 0.97 2.56 3.4238(19) 148.5
C3B H3D N1B 3_756 0.97 2.61 3.444(2) 144.4
C6A H6A O1A . 0.93 2.39 2.9438(19) 117.9
C6B H6B O1B . 0.93 2.43 3.0009(19) 120.0

loop_
_geom_torsion_atom_site_label_1
_geom_torsion_atom_site_label_2
_geom_torsion_atom_site_label_3
_geom_torsion_atom_site_label_4
_geom_torsion
C8A C1A C2A C5A -0.8(2)
C8A C1A C2A S1A 175.12(12)
S1A C3A C4A N1A 135.55(15)
S1A C3A C4A N3A -44.59(18)
C1A C2A C5A C6A -0.6(2)
S1A C2A C5A C6A -176.39(11)
C1A C2A C5A N3A 177.98(13)
S1A C2A C5A N3A 2.23(19)
C2A C5A C6A C7A 1.8(2)
N3A C5A C6A C7A -176.78(14)
C5A C6A C7A C8A -1.6(2)
C2A C1A C8A C7A 1.0(2)
C6A C7A C8A C1A 0.2(3)
N3A C4A N1A N2A -0.83(18)
C3A C4A N1A N2A 179.04(15)
O1A C9A N2A N1A 177.94(16)
N3A C9A N2A N1A -2.56(18)
C4A N1A N2A C9A 2.19(19)
N1A C4A N3A C9A -0.68(18)
C3A C4A N3A C9A 179.44(14)
N1A C4A N3A C5A -172.14(14)
C3A C4A N3A C5A 8.0(2)
O1A C9A N3A C4A -178.59(16)
N2A C9A N3A C4A 1.90(16)
O1A C9A N3A C5A -7.3(2)
N2A C9A N3A C5A 173.22(13)
C6A C5A N3A C4A -164.62(14)
C2A C5A N3A C4A 16.8(2)
C6A C5A N3A C9A 25.6(2)
C2A C5A N3A C9A -153.01(14)
C1A C2A S1A C3A 150.82(13)
C5A C2A S1A C3A -33.45(14)
C4A C3A S1A C2A 50.69(12)
C8B C1B C2B C5B -1.2(2)
C8B C1B C2B S1B 176.39(13)
S1B C3B C4B N1B 135.70(14)
S1B C3B C4B N3B -45.50(18)
C1B C2B C5B C6B 0.1(2)
S1B C2B C5B C6B -177.41(11)
C1B C2B C5B N3B -179.66(13)
S1B C2B C5B N3B 2.84(18)
C2B C5B C6B C7B 0.9(2)
N3B C5B C6B C7B -179.36(13)
C5B C6B C7B C8B -0.8(2)
C6B C7B C8B C1B -0.3(3)
C2B C1B C8B C7B 1.3(3)
N3B C4B N1B N2B 0.40(17)
C3B C4B N1B N2B 179.30(15)
O1B C9B N2B N1B -177.27(15)
N3B C9B N2B N1B 2.78(17)
C4B N1B N2B C9B -2.08(18)
N1B C4B N3B C9B 1.26(17)
C3B C4B N3B C9B -177.70(14)
N1B C4B N3B C5B -175.30(13)
C3B C4B N3B C5B 5.7(2)
O1B C9B N3B C4B 177.70(15)
N2B C9B N3B C4B -2.35(15)
O1B C9B N3B C5B -5.9(3)
N2B C9B N3B C5B 174.06(13)
C6B C5B N3B C4B -160.55(13)
C2B C5B N3B C4B 19.2(2)
C6B C5B N3B C9B 23.6(2)
C2B C5B N3B C9B -156.61(14)
C1B C2B S1B C3B 146.30(13)
C5B C2B S1B C3B -36.20(13)
C4B C3B S1B C2B 53.54(12)

loop_
_cod_related_entry_id
_cod_related_entry_database
_cod_related_entry_code
1 ChemSpider 112879
